data_2311117
loop_
_publ_author_name
'Kaur, Manpreet'
'Butcher, Ray J.'
'Akkurt, Mehmet'
'Yathirajan, H. S.'
'Nagaraj, B.'

_publ_section_title
;
 9-[3-(Dimethyl-amino)-prop-yl]-10,10-dimethyl-9,10-dihydro-anthracen-9-ol.
;
_journal_coeditor_code HB7006
_journal_issue 'Pt 2'
_journal_name_full 'Acta crystallographica. Section E, Structure reports online'
_journal_page_first o175
_journal_paper_doi 10.1107/S1600536812050088
_journal_volume 69
_journal_year 2013
_chemical_formula_iupac 'C21 H27 N O'
_chemical_formula_moiety 'C21 H27 N O'
_chemical_formula_sum 'C21 H27 N O'
_chemical_formula_weight 309.44
_chemical_name_systematic
;
9-[3-(Dimethylamino)propyl]-10,10-dimethyl-9,10-dihydroanthracen-9-ol
;
_space_group_IT_number 4
_space_group_name_Hall 'P 2yb'
_space_group_name_H-M_alt 'P 1 21 1'
_symmetry_cell_setting monoclinic
_symmetry_space_group_name_Hall 'P 2yb'
_symmetry_space_group_name_H-M 'P 1 21 1'
_atom_sites_solution_hydrogens geom
_atom_sites_solution_primary direct
_atom_sites_solution_secondary difmap
_cell_angle_alpha 90
_cell_angle_beta 92.2372(7)
_cell_angle_gamma 90
_cell_formula_units_Z 4
_cell_length_a 11.79596(9)
_cell_length_b 9.17559(7)
_cell_length_c 16.75788(13)
_cell_measurement_reflns_used 10729
_cell_measurement_temperature 123
_cell_measurement_theta_max 75.46
_cell_measurement_theta_min 2.64
_cell_volume 1812.40(2)
_computing_cell_refinement 'CrysAlis PRO (Agilent, 2012)'
_computing_data_collection 'CrysAlis PRO (Agilent, 2012)'
_computing_data_reduction 'CrysAlis PRO (Agilent, 2012)'
_computing_molecular_graphics 'ORTEP-3 (Farrugia, 2012)'
_computing_publication_material 'WinGX (Farrugia, 2012) and PLATON (Spek, 2009)'
_computing_structure_refinement 'SHELXL97 (Sheldrick, 2008)'
_computing_structure_solution 'SHELXS97 (Sheldrick, 2008)'
_diffrn_ambient_temperature 123(2)
_diffrn_detector_area_resol_mean 10.5081
_diffrn_measured_fraction_theta_full 1.000
_diffrn_measured_fraction_theta_max 0.986
_diffrn_measurement_device_type 'Agilent Xcalibur (Ruby, Gemin)'
_diffrn_measurement_method '\w scans'
_diffrn_radiation_monochromator graphite
_diffrn_radiation_source 'Enhance (Cu) X-ray Source'
_diffrn_radiation_type CuK\a
_diffrn_radiation_wavelength 1.54184
_diffrn_reflns_av_R_equivalents 0.0191
_diffrn_reflns_av_sigmaI/netI 0.0226
_diffrn_reflns_limit_h_max 14
_diffrn_reflns_limit_h_min -14
_diffrn_reflns_limit_k_max 8
_diffrn_reflns_limit_k_min -11
_diffrn_reflns_limit_l_max 19
_diffrn_reflns_limit_l_min -21
_diffrn_reflns_number 12252
_diffrn_reflns_reduction_process
;
;
_diffrn_reflns_theta_full 67.50
_diffrn_reflns_theta_max 75.64
_diffrn_reflns_theta_min 2.64
_exptl_absorpt_coefficient_mu 0.526
_exptl_absorpt_correction_T_max 1.000
_exptl_absorpt_correction_T_min 0.838
_exptl_absorpt_correction_type multi-scan
_exptl_absorpt_process_details '(CrysAlis PRO; Agilent, 2012)'
_exptl_crystal_colour colourless
_exptl_crystal_density_diffrn 1.134
_exptl_crystal_density_method 'Not Measured'
_exptl_crystal_description prism
_exptl_crystal_F_000 672
_exptl_crystal_size_max 0.410
_exptl_crystal_size_mid 0.340
_exptl_crystal_size_min 0.270
_refine_diff_density_max 0.231
_refine_diff_density_min -0.225
_refine_ls_abs_structure_details 'Flack (1983), 1564 Freidel pairs'
_refine_ls_abs_structure_Flack 0.08(17)
_refine_ls_extinction_method none
_refine_ls_goodness_of_fit_ref 1.057
_refine_ls_hydrogen_treatment constr
_refine_ls_matrix_type full
_refine_ls_number_parameters 425
_refine_ls_number_reflns 5579
_refine_ls_number_restraints 1
_refine_ls_restrained_S_all 1.057
_refine_ls_R_factor_all 0.0337
_refine_ls_R_factor_gt 0.0335
_refine_ls_shift/su_max 0.000
_refine_ls_shift/su_mean 0.000
_refine_ls_structure_factor_coef Fsqd
_refine_ls_weighting_details 'calc w=1/[\s^2^(Fo^2^)+(0.0611P)^2^+0.2469P] where P=(Fo^2^+2Fc^2^)/3'
_refine_ls_weighting_scheme calc
_refine_ls_wR_factor_gt 0.0909
_refine_ls_wR_factor_ref 0.0911
_reflns_number_gt 5539
_reflns_number_total 5579
_reflns_threshold_expression I>2\s(I)
_cod_data_source_file hb7006sup1.cif
_cod_data_source_block I
_cod_original_cell_volume 1812.41(2)
_cod_original_sg_symbol_H-M 'P 21'
_cod_database_code 2311117

loop_
_symmetry_equiv_pos_site_id
_symmetry_equiv_pos_as_xyz
1 x,y,z
2 -x,1/2+y,-z

loop_
_atom_site_aniso_label
_atom_site_aniso_U_11
_atom_site_aniso_U_22
_atom_site_aniso_U_33
_atom_site_aniso_U_12
_atom_site_aniso_U_13
_atom_site_aniso_U_23
O1A 0.0206(5) 0.0237(5) 0.0239(5) -0.0039(4) -0.0010(4) 0.0011(4)
N1A 0.0259(6) 0.0257(7) 0.0193(5) -0.0023(5) -0.0004(4) 0.0028(5)
C1A 0.0179(6) 0.0216(7) 0.0182(6) -0.0007(6) -0.0002(5) 0.0016(5)
C2A 0.0178(6) 0.0248(7) 0.0170(6) 0.0030(6) -0.0017(5) 0.0019(5)
C3A 0.0227(7) 0.0288(8) 0.0244(6) 0.0012(6) 0.0025(5) 0.0017(6)
C4A 0.0246(7) 0.0394(10) 0.0250(7) 0.0065(7) 0.0063(6) 0.0029(7)
C5A 0.0330(8) 0.0334(9) 0.0216(6) 0.0139(7) 0.0007(6) -0.0018(6)
C6A 0.0327(7) 0.0251(8) 0.0221(6) 0.0046(7) -0.0043(5) -0.0016(6)
C7A 0.0222(6) 0.0244(8) 0.0170(6) 0.0029(6) -0.0038(5) 0.0014(5)
C8A 0.0254(7) 0.0227(7) 0.0224(6) -0.0037(6) -0.0017(5) 0.0006(6)
C9A 0.0282(7) 0.0373(10) 0.0306(7) -0.0078(7) -0.0051(6) -0.0024(7)
C10A 0.0436(9) 0.0231(8) 0.0274(7) -0.0041(7) 0.0008(6) 0.0011(6)
C11A 0.0198(6) 0.0244(8) 0.0204(6) 0.0003(6) -0.0009(5) 0.0022(6)
C12A 0.0279(7) 0.0269(8) 0.0312(7) -0.0039(7) 0.0049(6) 0.0055(7)
C13A 0.0302(8) 0.0348(9) 0.0252(7) 0.0031(7) 0.0090(6) 0.0091(7)
C14A 0.0286(7) 0.0329(9) 0.0190(6) 0.0075(7) 0.0024(5) 0.0003(6)
C15A 0.0215(6) 0.0250(7) 0.0226(6) 0.0032(6) -0.0002(5) 0.0000(6)
C16A 0.0161(6) 0.0254(8) 0.0171(6) 0.0022(6) -0.0008(4) 0.0022(6)
C17A 0.0194(6) 0.0234(7) 0.0209(6) 0.0016(6) 0.0018(5) 0.0024(6)
C18A 0.0227(6) 0.0284(8) 0.0243(6) 0.0007(6) 0.0034(5) 0.0059(6)
C19A 0.0272(7) 0.0236(7) 0.0228(6) -0.0031(6) 0.0002(5) 0.0056(6)
C20A 0.0493(10) 0.0491(12) 0.0284(8) -0.0105(10) 0.0013(7) -0.0117(8)
C21A 0.0283(8) 0.0422(10) 0.0432(9) -0.0010(8) -0.0035(7) 0.0227(8)
O1B 0.0211(5) 0.0223(5) 0.0274(5) 0.0032(4) 0.0067(4) 0.0035(4)
N1B 0.0191(5) 0.0239(6) 0.0207(5) -0.0001(5) 0.0013(4) 0.0020(5)
C1B 0.0181(6) 0.0188(7) 0.0221(6) 0.0009(6) 0.0031(5) 0.0018(5)
C2B 0.0197(6) 0.0213(7) 0.0194(6) -0.0016(6) 0.0021(5) 0.0005(6)
C3B 0.0271(7) 0.0230(8) 0.0250(7) -0.0022(6) 0.0035(5) -0.0028(6)
C4B 0.0377(8) 0.0315(9) 0.0223(7) -0.0074(7) -0.0030(6) -0.0036(6)
C5B 0.0368(8) 0.0343(9) 0.0260(7) -0.0019(8) -0.0110(6) 0.0026(7)
C6B 0.0316(8) 0.0261(8) 0.0306(7) 0.0043(7) -0.0058(6) 0.0008(7)
C7B 0.0225(6) 0.0208(7) 0.0200(6) -0.0003(6) 0.0006(5) 0.0011(5)
C8B 0.0252(7) 0.0190(7) 0.0228(6) 0.0024(6) 0.0002(5) -0.0001(6)
C9B 0.0430(9) 0.0195(8) 0.0271(7) 0.0012(7) -0.0040(6) 0.0014(6)
C10B 0.0284(7) 0.0334(9) 0.0293(7) 0.0075(7) 0.0028(6) -0.0037(7)
C11B 0.0214(6) 0.0224(7) 0.0189(6) -0.0031(6) 0.0027(5) 0.0015(6)
C12B 0.0302(7) 0.0237(8) 0.0224(6) -0.0039(6) 0.0046(5) -0.0010(6)
C13B 0.0318(7) 0.0321(9) 0.0210(6) -0.0116(7) -0.0006(5) -0.0018(6)
C14B 0.0242(7) 0.0393(10) 0.0267(7) -0.0062(7) -0.0054(6) 0.0053(7)
C15B 0.0210(6) 0.0301(8) 0.0278(7) -0.0008(6) 0.0003(5) 0.0033(7)
C16B 0.0186(6) 0.0232(8) 0.0201(6) -0.0030(6) 0.0032(5) 0.0026(5)
C17B 0.0214(6) 0.0175(7) 0.0241(6) 0.0008(6) 0.0018(5) 0.0015(5)
C18B 0.0202(6) 0.0215(8) 0.0246(6) -0.0008(6) 0.0024(5) 0.0009(6)
C19B 0.0214(6) 0.0212(7) 0.0227(6) 0.0013(6) 0.0013(5) 0.0011(6)
C20B 0.0245(7) 0.0285(8) 0.0341(7) 0.0012(7) 0.0033(6) 0.0108(7)
C21B 0.0298(7) 0.0418(10) 0.0248(7) 0.0000(8) 0.0040(6) -0.0072(7)

loop_
_atom_site_type_symbol
_atom_site_label
_atom_site_fract_x
_atom_site_fract_y
_atom_site_fract_z
_atom_site_U_iso_or_equiv
_atom_site_thermal_displace_type
_atom_site_calc_flag
_atom_site_refinement_flags
_atom_site_occupancy
O O1A 0.52432(8) 0.52299(12) 0.20645(6) 0.0228(3) Uani d . 1.000
N N1A 0.85652(10) 0.40869(15) 0.41308(7) 0.0237(3) Uani d . 1.000
C C1A 0.60985(11) 0.62043(17) 0.23606(8) 0.0193(4) Uani d . 1.000
C C2A 0.55937(11) 0.73586(17) 0.28963(8) 0.0199(4) Uani d . 1.000
C C3A 0.46633(12) 0.69720(19) 0.33493(8) 0.0253(4) Uani d . 1.000
C C4A 0.42360(13) 0.7927(2) 0.39029(9) 0.0295(5) Uani d . 1.000
C C5A 0.47415(14) 0.9279(2) 0.40181(9) 0.0293(4) Uani d . 1.000
C C6A 0.56334(14) 0.96866(19) 0.35539(9) 0.0268(4) Uani d . 1.000
C C7A 0.60672(12) 0.87498(17) 0.29768(8) 0.0213(4) Uani d . 1.000
C C8A 0.70315(12) 0.92805(18) 0.24634(8) 0.0236(4) Uani d . 1.000
C C9A 0.81499(13) 0.9343(2) 0.29815(10) 0.0322(5) Uani d . 1.000
C C10A 0.67377(15) 1.08296(19) 0.21445(9) 0.0314(5) Uani d . 1.000
C C11A 0.72071(12) 0.82803(17) 0.17482(8) 0.0216(4) Uani d . 1.000
C C12A 0.78771(13) 0.87730(19) 0.11290(9) 0.0286(4) Uani d . 1.000
C C13A 0.80216(14) 0.7953(2) 0.04513(9) 0.0299(5) Uani d . 1.000
C C14A 0.75036(13) 0.65980(19) 0.03742(8) 0.0268(4) Uani d . 1.000
C C15A 0.68707(12) 0.60713(18) 0.09913(8) 0.0231(4) Uani d . 1.000
C C16A 0.67240(11) 0.68958(17) 0.16807(7) 0.0196(4) Uani d . 1.000
C C17A 0.69843(12) 0.52701(17) 0.28362(8) 0.0212(4) Uani d . 1.000
C C18A 0.65672(12) 0.44957(19) 0.35742(9) 0.0251(4) Uani d . 1.000
C C19A 0.74501(12) 0.34399(18) 0.39327(8) 0.0246(4) Uani d . 1.000
C C20A 0.84879(17) 0.5244(2) 0.47211(10) 0.0423(6) Uani d . 1.000
C C21A 0.93342(14) 0.2945(2) 0.44273(11) 0.0380(5) Uani d . 1.000
O O1B -0.02159(8) 0.56177(12) 0.29642(6) 0.0235(3) Uani d . 1.000
N N1B 0.39162(10) 0.69996(15) 0.09723(7) 0.0212(3) Uani d . 1.000
C C1B 0.07392(11) 0.49584(16) 0.26043(8) 0.0196(4) Uani d . 1.000
C C2B 0.15591(11) 0.43394(17) 0.32421(8) 0.0201(4) Uani d . 1.000
C C3B 0.18045(13) 0.52023(18) 0.39179(8) 0.0250(4) Uani d . 1.000
C C4B 0.25606(14) 0.4748(2) 0.45149(9) 0.0306(5) Uani d . 1.000
C C5B 0.31078(15) 0.3418(2) 0.44413(9) 0.0327(5) Uani d . 1.000
C C6B 0.28736(14) 0.25557(19) 0.37784(9) 0.0296(4) Uani d . 1.000
C C7B 0.20841(12) 0.29867(17) 0.31727(8) 0.0211(4) Uani d . 1.000
C C8B 0.18437(12) 0.19362(17) 0.24809(8) 0.0224(4) Uani d . 1.000
C C9B 0.15009(15) 0.04459(18) 0.28289(9) 0.0300(5) Uani d . 1.000
C C10B 0.29358(13) 0.1738(2) 0.20098(9) 0.0303(4) Uani d . 1.000
C C11B 0.08826(12) 0.24672(17) 0.19160(8) 0.0209(4) Uani d . 1.000
C C12B 0.05074(13) 0.15525(18) 0.12838(8) 0.0253(4) Uani d . 1.000
C C13B -0.03536(14) 0.19642(19) 0.07467(8) 0.0283(4) Uani d . 1.000
C C14B -0.08846(13) 0.3309(2) 0.08354(9) 0.0302(5) Uani d . 1.000
C C15B -0.05316(12) 0.42182(19) 0.14530(9) 0.0263(4) Uani d . 1.000
C C16B 0.03580(11) 0.38222(17) 0.19905(8) 0.0206(4) Uani d . 1.000
C C17B 0.12953(12) 0.62550(17) 0.21848(8) 0.0210(4) Uani d . 1.000
C C18B 0.23231(12) 0.58734(17) 0.17024(8) 0.0221(4) Uani d . 1.000
C C19B 0.28519(12) 0.72540(17) 0.13739(8) 0.0218(4) Uani d . 1.000
C C20B 0.44276(13) 0.8400(2) 0.07787(10) 0.0290(4) Uani d . 1.000
C C21B 0.37443(14) 0.6135(2) 0.02439(9) 0.0321(5) Uani d . 1.000
H H3AA 0.43220 0.60420 0.32750 0.0300 Uiso c R 1.000
H H1A 0.47910 0.56790 0.17520 0.0340 Uiso c R 1.000
H H4AA 0.36010 0.76570 0.42020 0.0350 Uiso c R 1.000
H H5AA 0.44770 0.99230 0.44140 0.0350 Uiso c R 1.000
H H6AA 0.59610 1.06250 0.36270 0.0320 Uiso c R 1.000
H H9AA 0.83590 0.83580 0.31590 0.0480 Uiso c R 1.000
H H9AB 0.80410 0.99640 0.34480 0.0480 Uiso c R 1.000
H H9AC 0.87560 0.97470 0.26650 0.0480 Uiso c R 1.000
H H10A 0.60740 1.07760 0.17750 0.0470 Uiso c R 1.000
H H10B 0.73840 1.12210 0.18640 0.0470 Uiso c R 1.000
H H10C 0.65700 1.14690 0.25930 0.0470 Uiso c R 1.000
H H12A 0.82400 0.96950 0.11780 0.0340 Uiso c R 1.000
H H13A 0.84740 0.83130 0.00380 0.0360 Uiso c R 1.000
H H14A 0.75820 0.60380 -0.00970 0.0320 Uiso c R 1.000
H H15A 0.65310 0.51350 0.09450 0.0280 Uiso c R 1.000
H H17A 0.72820 0.45260 0.24720 0.0250 Uiso c R 1.000
H H17B 0.76270 0.59090 0.30040 0.0250 Uiso c R 1.000
H H18A 0.58650 0.39510 0.34280 0.0300 Uiso c R 1.000
H H18B 0.63800 0.52310 0.39810 0.0300 Uiso c R 1.000
H H19A 0.71500 0.30140 0.44250 0.0300 Uiso c R 1.000
H H19B 0.75530 0.26330 0.35500 0.0300 Uiso c R 1.000
H H20A 0.79990 0.60250 0.45050 0.0630 Uiso c R 1.000
H H20B 0.92470 0.56340 0.48490 0.0630 Uiso c R 1.000
H H20C 0.81650 0.48520 0.52070 0.0630 Uiso c R 1.000
H H21A 1.00880 0.33620 0.45430 0.0570 Uiso c R 1.000
H H21B 0.93880 0.21810 0.40220 0.0570 Uiso c R 1.000
H H21C 0.90430 0.25250 0.49160 0.0570 Uiso c R 1.000
H H1B -0.05440 0.49960 0.32420 0.0350 Uiso c R 1.000
H H3BA 0.14410 0.61210 0.39650 0.0300 Uiso c R 1.000
H H4BA 0.27060 0.53400 0.49730 0.0370 Uiso c R 1.000
H H5BA 0.36410 0.31020 0.48440 0.0390 Uiso c R 1.000
H H10D 0.31570 0.26760 0.17840 0.0460 Uiso c R 1.000
H H10E 0.27940 0.10340 0.15780 0.0460 Uiso c R 1.000
H H10F 0.35480 0.13780 0.23700 0.0460 Uiso c R 1.000
H H6BA 0.32550 0.16500 0.37310 0.0360 Uiso c R 1.000
H H9BA 0.08440 0.05740 0.31620 0.0450 Uiso c R 1.000
H H12B 0.08560 0.06270 0.12250 0.0300 Uiso c R 1.000
H H9BB 0.21370 0.00470 0.31530 0.0450 Uiso c R 1.000
H H13B -0.05820 0.13350 0.03200 0.0340 Uiso c R 1.000
H H9BC 0.13050 -0.02280 0.23910 0.0450 Uiso c R 1.000
H H14B -0.14840 0.35970 0.04740 0.0360 Uiso c R 1.000
H H15B -0.08980 0.51310 0.15150 0.0320 Uiso c R 1.000
H H17C 0.07180 0.67200 0.18230 0.0250 Uiso c R 1.000
H H17D 0.15300 0.69830 0.25950 0.0250 Uiso c R 1.000
H H18C 0.20880 0.52210 0.12550 0.0260 Uiso c R 1.000
H H18D 0.28910 0.53520 0.20470 0.0260 Uiso c R 1.000
H H19C 0.23010 0.77160 0.09910 0.0260 Uiso c R 1.000
H H19D 0.29970 0.79470 0.18190 0.0260 Uiso c R 1.000
H H20D 0.45540 0.89700 0.12690 0.0430 Uiso c R 1.000
H H20E 0.39180 0.89360 0.04080 0.0430 Uiso c R 1.000
H H20F 0.51540 0.82340 0.05290 0.0430 Uiso c R 1.000
H H21D 0.44650 0.60420 -0.00230 0.0480 Uiso c R 1.000
H H21E 0.31870 0.66190 -0.01150 0.0480 Uiso c R 1.000
H H21F 0.34660 0.51640 0.03820 0.0480 Uiso c R 1.000

loop_
_atom_type_symbol
_atom_type_description
_atom_type_scat_dispersion_real
_atom_type_scat_dispersion_imag
_atom_type_scat_source
C C 0.0181 0.0091 ' International Tables Vol C Tables 4.2.6.8 and 6.1.1.4'
H H 0.0000 0.0000 ' International Tables Vol C Tables 4.2.6.8 and 6.1.1.4'
N N 0.0311 0.0180 ' International Tables Vol C Tables 4.2.6.8 and 6.1.1.4'
O O 0.0492 0.0322 ' International Tables Vol C Tables 4.2.6.8 and 6.1.1.4'

loop_
_geom_angle_atom_site_label_1
_geom_angle_atom_site_label_2
_geom_angle_atom_site_label_3
_geom_angle
_geom_angle_publ_flag
C1A O1A H1A 109.00 no
C1B O1B H1B 109.00 no
C19A N1A C21A 109.01(13) no
C19A N1A C20A 111.64(12) no
C20A N1A C21A 110.27(13) no
C20B N1B C21B 109.66(12) no
C19B N1B C20B 109.28(12) no
C19B N1B C21B 112.09(12) no
C16A C1A C17A 106.22(11) no
C2A C1A C16A 111.32(12) no
O1A C1A C16A 111.05(11) no
O1A C1A C2A 110.73(11) no
O1A C1A C17A 106.66(12) no
C2A C1A C17A 110.66(11) no
C3A C2A C7A 119.76(13) no
C1A C2A C3A 118.32(13) no
C1A C2A C7A 121.84(12) no
C2A C3A C4A 120.98(15) no
C3A C4A C5A 119.57(14) no
C4A C5A C6A 119.71(15) no
C5A C6A C7A 121.78(16) no
C6A C7A C8A 119.36(14) no
C2A C7A C8A 122.59(13) no
C2A C7A C6A 118.05(13) no
C7A C8A C10A 108.88(12) no
C7A C8A C11A 112.05(12) no
C7A C8A C9A 109.34(11) no
C9A C8A C10A 109.40(13) no
C10A C8A C11A 108.34(11) no
C9A C8A C11A 108.80(12) no
C12A C11A C16A 118.26(13) no
C8A C11A C16A 122.84(12) no
C8A C11A C12A 118.90(14) no
C11A C12A C13A 121.64(15) no
C12A C13A C14A 119.81(15) no
C13A C14A C15A 119.38(14) no
C14A C15A C16A 121.05(15) no
C1A C16A C15A 118.24(13) no
C1A C16A C11A 121.87(12) no
C11A C16A C15A 119.78(12) no
C1A C17A C18A 116.30(12) no
C17A C18A C19A 112.20(12) no
N1A C19A C18A 115.03(13) no
C4A C3A H3AA 120.00 no
C2A C3A H3AA 119.00 no
C3A C4A H4AA 120.00 no
C5A C4A H4AA 120.00 no
C6A C5A H5AA 120.00 no
C4A C5A H5AA 120.00 no
C5A C6A H6AA 119.00 no
C7A C6A H6AA 119.00 no
H9AA C9A H9AC 109.00 no
H9AB C9A H9AC 109.00 no
C8A C9A H9AB 109.00 no
C8A C9A H9AA 110.00 no
H9AA C9A H9AB 109.00 no
C8A C9A H9AC 109.00 no
C8A C10A H10A 109.00 no
C8A C10A H10C 109.00 no
C8A C10A H10B 109.00 no
H10A C10A H10B 109.00 no
H10A C10A H10C 110.00 no
H10B C10A H10C 109.00 no
C13A C12A H12A 119.00 no
C11A C12A H12A 119.00 no
C12A C13A H13A 120.00 no
C14A C13A H13A 120.00 no
C15A C14A H14A 120.00 no
C13A C14A H14A 120.00 no
C14A C15A H15A 119.00 no
C16A C15A H15A 119.00 no
C1A C17A H17B 108.00 no
H17A C17A H17B 107.00 no
C18A C17A H17B 108.00 no
C1A C17A H17A 108.00 no
C18A C17A H17A 108.00 no
C19A C18A H18B 109.00 no
C17A C18A H18B 109.00 no
C19A C18A H18A 109.00 no
H18A C18A H18B 108.00 no
C17A C18A H18A 109.00 no
N1A C19A H19B 108.00 no
H19A C19A H19B 108.00 no
N1A C19A H19A 108.00 no
C18A C19A H19A 108.00 no
C18A C19A H19B 109.00 no
N1A C20A H20B 109.00 no
N1A C20A H20C 109.00 no
H20A C20A H20B 109.00 no
N1A C20A H20A 109.00 no
H20B C20A H20C 109.00 no
H20A C20A H20C 109.00 no
N1A C21A H21C 109.00 no
H21B C21A H21C 109.00 no
H21A C21A H21B 109.00 no
H21A C21A H21C 109.00 no
N1A C21A H21B 109.00 no
N1A C21A H21A 110.00 no
O1B C1B C2B 110.51(11) no
O1B C1B C17B 102.81(11) no
C2B C1B C16B 112.46(12) no
O1B C1B C16B 110.96(11) no
C16B C1B C17B 109.92(11) no
C2B C1B C17B 109.76(11) no
C1B C2B C7B 123.06(12) no
C3B C2B C7B 119.45(13) no
C1B C2B C3B 117.48(13) no
C2B C3B C4B 121.50(15) no
C3B C4B C5B 119.42(15) no
C4B C5B C6B 119.69(15) no
C5B C6B C7B 121.63(16) no
C2B C7B C8B 123.77(12) no
C6B C7B C8B 117.95(14) no
C2B C7B C6B 118.28(13) no
C7B C8B C9B 108.40(11) no
C7B C8B C11B 112.38(12) no
C9B C8B C10B 108.88(13) no
C7B C8B C10B 109.15(12) no
C10B C8B C11B 109.49(11) no
C9B C8B C11B 108.48(12) no
C8B C11B C16B 123.31(13) no
C12B C11B C16B 118.04(13) no
C8B C11B C12B 118.65(13) no
C11B C12B C13B 121.85(15) no
C12B C13B C14B 119.59(14) no
C13B C14B C15B 119.40(14) no
C14B C15B C16B 121.37(15) no
C1B C16B C15B 116.78(13) no
C11B C16B C15B 119.72(13) no
C1B C16B C11B 123.41(12) no
C1B C17B C18B 115.22(12) no
C17B C18B C19B 110.23(12) no
N1B C19B C18B 113.78(12) no
C2B C3B H3BA 119.00 no
C4B C3B H3BA 119.00 no
C3B C4B H4BA 120.00 no
C5B C4B H4BA 120.00 no
C4B C5B H5BA 120.00 no
C6B C5B H5BA 120.00 no
C5B C6B H6BA 119.00 no
C7B C6B H6BA 119.00 no
C8B C9B H9BA 109.00 no
C8B C9B H9BB 109.00 no
C8B C9B H9BC 109.00 no
H9BA C9B H9BB 110.00 no
H9BA C9B H9BC 109.00 no
H9BB C9B H9BC 109.00 no
C8B C10B H10D 109.00 no
C8B C10B H10E 109.00 no
C8B C10B H10F 109.00 no
H10D C10B H10E 110.00 no
H10D C10B H10F 109.00 no
H10E C10B H10F 109.00 no
C11B C12B H12B 119.00 no
C13B C12B H12B 119.00 no
C12B C13B H13B 120.00 no
C14B C13B H13B 120.00 no
C13B C14B H14B 120.00 no
C15B C14B H14B 120.00 no
C14B C15B H15B 119.00 no
C16B C15B H15B 119.00 no
C1B C17B H17C 108.00 no
C1B C17B H17D 108.00 no
C18B C17B H17C 108.00 no
C18B C17B H17D 108.00 no
H17C C17B H17D 108.00 no
C17B C18B H18C 110.00 no
C17B C18B H18D 110.00 no
C19B C18B H18C 110.00 no
C19B C18B H18D 110.00 no
H18C C18B H18D 108.00 no
N1B C19B H19C 109.00 no
N1B C19B H19D 109.00 no
C18B C19B H19C 109.00 no
C18B C19B H19D 109.00 no
H19C C19B H19D 108.00 no
N1B C20B H20D 109.00 no
N1B C20B H20E 109.00 no
N1B C20B H20F 109.00 no
H20D C20B H20E 109.00 no
H20D C20B H20F 110.00 no
H20E C20B H20F 109.00 no
N1B C21B H21D 109.00 no
N1B C21B H21E 110.00 no
N1B C21B H21F 109.00 no
H21D C21B H21E 109.00 no
H21D C21B H21F 109.00 no
H21E C21B H21F 110.00 no

loop_
_geom_bond_atom_site_label_1
_geom_bond_atom_site_label_2
_geom_bond_distance
_geom_bond_publ_flag
O1A C1A 1.4228(17) no
O1A H1A 0.8400 no
O1B C1B 1.4325(17) no
O1B H1B 0.8400 no
N1A C20A 1.456(2) no
N1A C19A 1.4693(19) no
N1A C21A 1.460(2) no
N1B C20B 1.461(2) no
N1B C19B 1.4661(18) no
N1B C21B 1.463(2) no
C1A C2A 1.525(2) no
C1A C16A 1.5201(19) no
C1A C17A 1.548(2) no
C2A C7A 1.398(2) no
C2A C3A 1.4042(19) no
C3A C4A 1.385(2) no
C4A C5A 1.387(3) no
C5A C6A 1.384(2) no
C6A C7A 1.405(2) no
C7A C8A 1.532(2) no
C8A C10A 1.553(2) no
C8A C11A 1.530(2) no
C8A C9A 1.552(2) no
C11A C16A 1.395(2) no
C11A C12A 1.404(2) no
C12A C13A 1.378(2) no
C13A C14A 1.389(2) no
C14A C15A 1.386(2) no
C15A C16A 1.3974(19) no
C17A C18A 1.525(2) no
C18A C19A 1.528(2) no
C3A H3AA 0.9500 no
C4A H4AA 0.9500 no
C5A H5AA 0.9500 no
C6A H6AA 0.9500 no
C9A H9AA 0.9800 no
C9A H9AC 0.9800 no
C9A H9AB 0.9800 no
C10A H10C 0.9800 no
C10A H10B 0.9800 no
C10A H10A 0.9800 no
C12A H12A 0.9500 no
C13A H13A 0.9500 no
C14A H14A 0.9500 no
C15A H15A 0.9500 no
C17A H17A 0.9900 no
C17A H17B 0.9900 no
C18A H18B 0.9900 no
C18A H18A 0.9900 no
C19A H19B 0.9900 no
C19A H19A 0.9900 no
C20A H20B 0.9800 no
C20A H20C 0.9800 no
C20A H20A 0.9800 no
C21A H21C 0.9800 no
C21A H21A 0.9800 no
C21A H21B 0.9800 no
C1B C16B 1.520(2) no
C1B C17B 1.541(2) no
C1B C2B 1.5230(19) no
C2B C7B 1.394(2) no
C2B C3B 1.403(2) no
C3B C4B 1.379(2) no
C4B C5B 1.388(3) no
C5B C6B 1.383(2) no
C6B C7B 1.407(2) no
C7B C8B 1.526(2) no
C8B C9B 1.547(2) no
C8B C11B 1.528(2) no
C8B C10B 1.548(2) no
C11B C12B 1.409(2) no
C11B C16B 1.397(2) no
C12B C13B 1.383(2) no
C13B C14B 1.394(2) no
C14B C15B 1.381(2) no
C15B C16B 1.404(2) no
C17B C18B 1.524(2) no
C18B C19B 1.524(2) no
C3B H3BA 0.9500 no
C4B H4BA 0.9500 no
C5B H5BA 0.9500 no
C6B H6BA 0.9500 no
C9B H9BA 0.9800 no
C9B H9BB 0.9800 no
C9B H9BC 0.9800 no
C10B H10D 0.9800 no
C10B H10E 0.9800 no
C10B H10F 0.9800 no
C12B H12B 0.9500 no
C13B H13B 0.9500 no
C14B H14B 0.9500 no
C15B H15B 0.9500 no
C17B H17C 0.9900 no
C17B H17D 0.9900 no
C18B H18C 0.9900 no
C18B H18D 0.9900 no
C19B H19C 0.9900 no
C19B H19D 0.9900 no
C20B H20D 0.9800 no
C20B H20E 0.9800 no
C20B H20F 0.9800 no
C21B H21D 0.9800 no
C21B H21E 0.9800 no
C21B H21F 0.9800 no

loop_
_geom_hbond_atom_site_label_D
_geom_hbond_atom_site_label_H
_geom_hbond_atom_site_label_A
_geom_hbond_site_symmetry_A
_geom_hbond_distance_DH
_geom_hbond_distance_HA
_geom_hbond_distance_DA
_geom_hbond_angle_DHA
_geom_hbond_publ_flag
O1A H1A N1B . 0.84 2.03 2.8659(16) 170 yes
O1B H1B N1A 1_455 0.84 2.03 2.8428(16) 161 yes
C17A H17B O1B 1_655 0.99 2.56 3.3166(17) 133 yes
C20B H20F Cg1 1_555 0.98 2.82 3.5941(17) 136 yes
C21A H21A Cg2 1_655 0.98 2.97 3.8017(18) 143 yes

loop_
_geom_torsion_atom_site_label_1
_geom_torsion_atom_site_label_2
_geom_torsion_atom_site_label_3
_geom_torsion_atom_site_label_4
_geom_torsion
_geom_torsion_publ_flag
C20A N1A C19A C18A 60.80(16) no
C21A N1A C19A C18A -177.13(12) no
C21B N1B C19B C18B 65.90(15) no
C20B N1B C19B C18B -172.32(12) no
O1A C1A C2A C7A -151.17(13) no
O1A C1A C2A C3A 32.20(17) no
C17A C1A C2A C3A -85.86(15) no
C16A C1A C2A C3A 156.26(12) no
C16A C1A C2A C7A -27.11(17) no
O1A C1A C16A C15A -33.01(17) no
C2A C1A C16A C11A 27.04(17) no
C2A C1A C16A C15A -156.89(12) no
C17A C1A C16A C11A -93.49(16) no
C17A C1A C16A C15A 82.58(15) no
O1A C1A C17A C18A -63.45(15) no
C2A C1A C17A C18A 57.07(17) no
C16A C1A C17A C18A 178.02(12) no
O1A C1A C16A C11A 150.92(13) no
C17A C1A C2A C7A 90.77(16) no
C7A C2A C3A C4A -2.9(2) no
C1A C2A C3A C4A 173.82(13) no
C3A C2A C7A C6A 4.1(2) no
C1A C2A C7A C6A -172.48(13) no
C1A C2A C7A C8A 7.5(2) no
C3A C2A C7A C8A -175.92(13) no
C2A C3A C4A C5A -0.7(2) no
C3A C4A C5A C6A 3.0(2) no
C4A C5A C6A C7A -1.7(2) no
C5A C6A C7A C8A 178.12(14) no
C5A C6A C7A C2A -1.9(2) no
C2A C7A C8A C11A 13.35(19) no
C2A C7A C8A C9A -107.36(16) no
C2A C7A C8A C10A 133.17(14) no
C6A C7A C8A C11A -166.67(13) no
C6A C7A C8A C9A 72.63(18) no
C6A C7A C8A C10A -46.85(17) no
C7A C8A C11A C12A 166.18(13) no
C9A C8A C11A C16A 107.55(16) no
C7A C8A C11A C16A -13.47(19) no
C9A C8A C11A C12A -72.81(17) no
C10A C8A C11A C16A -133.60(14) no
C10A C8A C11A C12A 46.04(18) no
C16A C11A C12A C13A 2.9(2) no
C8A C11A C16A C1A -7.4(2) no
C12A C11A C16A C1A 172.99(13) no
C12A C11A C16A C15A -3.0(2) no
C8A C11A C16A C15A 176.62(13) no
C8A C11A C12A C13A -176.77(14) no
C11A C12A C13A C14A -0.5(2) no
C12A C13A C14A C15A -1.7(2) no
C13A C14A C15A C16A 1.5(2) no
C14A C15A C16A C1A -175.27(13) no
C14A C15A C16A C11A 0.9(2) no
C1A C17A C18A C19A 171.98(13) no
C17A C18A C19A N1A 55.16(17) no
O1B C1B C2B C3B -43.87(17) no
O1B C1B C2B C7B 137.56(13) no
C16B C1B C2B C3B -168.48(12) no
C16B C1B C2B C7B 12.95(18) no
C17B C1B C2B C3B 68.83(16) no
C17B C1B C2B C7B -109.74(15) no
O1B C1B C16B C11B -137.55(13) no
O1B C1B C16B C15B 45.83(17) no
C2B C1B C16B C11B -13.19(18) no
C2B C1B C16B C15B 170.19(12) no
C17B C1B C16B C11B 109.41(15) no
C17B C1B C16B C15B -67.21(15) no
O1B C1B C17B C18B -176.96(11) no
C2B C1B C17B C18B 65.43(15) no
C16B C1B C17B C18B -58.75(15) no
C1B C2B C3B C4B -178.19(14) no
C7B C2B C3B C4B 0.4(2) no
C1B C2B C7B C6B 176.64(13) no
C1B C2B C7B C8B -4.0(2) no
C3B C2B C7B C6B -1.9(2) no
C3B C2B C7B C8B 177.45(13) no
C2B C3B C4B C5B 1.1(2) no
C3B C4B C5B C6B -1.1(3) no
C4B C5B C6B C7B -0.4(3) no
C5B C6B C7B C2B 1.9(2) no
C5B C6B C7B C8B -177.48(15) no
C2B C7B C8B C9B -125.39(15) no
C2B C7B C8B C10B 116.16(15) no
C2B C7B C8B C11B -5.51(19) no
C6B C7B C8B C9B 53.97(17) no
C6B C7B C8B C10B -64.48(17) no
C6B C7B C8B C11B 173.85(13) no
C7B C8B C11B C12B -175.11(13) no
C7B C8B C11B C16B 5.30(19) no
C9B C8B C11B C12B -55.28(17) no
C9B C8B C11B C16B 125.13(15) no
C10B C8B C11B C12B 63.42(18) no
C10B C8B C11B C16B -116.18(15) no
C8B C11B C12B C13B -179.62(14) no
C16B C11B C12B C13B 0.0(2) no
C8B C11B C16B C1B 4.4(2) no
C8B C11B C16B C15B -179.04(13) no
C12B C11B C16B C1B -175.16(13) no
C12B C11B C16B C15B 1.4(2) no
C11B C12B C13B C14B -1.1(2) no
C12B C13B C14B C15B 0.9(2) no
C13B C14B C15B C16B 0.5(2) no
C14B C15B C16B C1B 175.10(13) no
C14B C15B C16B C11B -1.7(2) no
C1B C17B C18B C19B -175.46(11) no
C17B C18B C19B N1B 173.94(11) no
